data_7032898
loop_
_publ_author_name
'Gupta, Vivek'
'Karthik, Vedhagiri'
'Anantharaman, Ganapathi'

_publ_section_title
;
 Cyclic six-membered palladium complexes derived from palladium mediated
 C-N coupling of organonitrile and formamidine.
;
_journal_issue 2
_journal_name_full 'Dalton transactions (Cambridge, England : 2003)'
_journal_page_first 758
_journal_page_last 766
_journal_paper_doi 10.1039/c4dt02721c
_journal_volume 44
_journal_year 2015
_chemical_formula_moiety 'C56 H82 N6 Pd, 2(B F4)'
_chemical_formula_sum 'C56 H82 B2 F8 N6 Pd'
_chemical_formula_weight 1119.30
_chemical_name_systematic
; 
 ? 
;
_space_group_IT_number 14
_symmetry_cell_setting monoclinic
_symmetry_space_group_name_Hall '-P 2yn'
_symmetry_space_group_name_H-M 'P 1 21/n 1'
_atom_sites_solution_hydrogens geom
_atom_sites_solution_primary direct
_atom_sites_solution_secondary difmap
_audit_creation_method SHELXL-97
_cell_angle_alpha 90.000(0)
_cell_angle_beta 97.614(0)
_cell_angle_gamma 90.000(0)
_cell_formula_units_Z 2
_cell_length_a 11.417(5)
_cell_length_b 12.755(5)
_cell_length_c 19.529(5)
_cell_measurement_reflns_used 5698
_cell_measurement_temperature 273(2)
_cell_measurement_theta_max 28.30
_cell_measurement_theta_min 2.53
_cell_volume 2818.8(18)
_computing_cell_refinement 'Bruker SMART'
_computing_data_collection 'Bruker SMART'
_computing_data_reduction 'Bruker SAINT'
_computing_molecular_graphics 'ORTEP 3'
_computing_structure_refinement 'SHELXL-97 (Sheldrick, 1997)'
_computing_structure_solution 'SHELXS-97 (Sheldrick, 1990)'
_diffrn_ambient_temperature 273(2)
_diffrn_measured_fraction_theta_full 0.999
_diffrn_measured_fraction_theta_max 0.999
_diffrn_measurement_device_type 'CCD area detector'
_diffrn_measurement_method 'phi and omega scans'
_diffrn_radiation_monochromator graphite
_diffrn_radiation_source 'fine-focus sealed tube'
_diffrn_radiation_type MoK\a
_diffrn_radiation_wavelength 0.71073
_diffrn_reflns_av_R_equivalents 0.0550
_diffrn_reflns_av_sigmaI/netI 0.0733
_diffrn_reflns_limit_h_max 13
_diffrn_reflns_limit_h_min -14
_diffrn_reflns_limit_k_max 15
_diffrn_reflns_limit_k_min -15
_diffrn_reflns_limit_l_max 24
_diffrn_reflns_limit_l_min -24
_diffrn_reflns_number 16405
_diffrn_reflns_theta_full 26.00
_diffrn_reflns_theta_max 26.00
_diffrn_reflns_theta_min 2.41
_exptl_absorpt_coefficient_mu 0.397
_exptl_absorpt_correction_type none
_exptl_crystal_colour Yellow
_exptl_crystal_density_diffrn 1.319
_exptl_crystal_density_method 'not measured'
_exptl_crystal_description Block
_exptl_crystal_F_000 1176
_exptl_crystal_size_max 0.29
_exptl_crystal_size_mid 0.22
_exptl_crystal_size_min 0.17
_refine_diff_density_max 0.485
_refine_diff_density_min -0.399
_refine_diff_density_rms 0.084
_refine_ls_extinction_method none
_refine_ls_goodness_of_fit_ref 1.046
_refine_ls_hydrogen_treatment constr
_refine_ls_matrix_type full
_refine_ls_number_parameters 340
_refine_ls_number_reflns 5525
_refine_ls_number_restraints 0
_refine_ls_restrained_S_all 1.046
_refine_ls_R_factor_all 0.0777
_refine_ls_R_factor_gt 0.0413
_refine_ls_shift/su_max 0.000
_refine_ls_shift/su_mean 0.000
_refine_ls_structure_factor_coef Fsqd
_refine_ls_weighting_details 'calc w=1/[\s^2^(Fo^2^)+(0.0416P)^2^+1.6438P] where P=(Fo^2^+2Fc^2^)/3'
_refine_ls_weighting_scheme calc
_refine_ls_wR_factor_gt 0.0830
_refine_ls_wR_factor_ref 0.1028
_reflns_number_gt 3886
_reflns_number_total 5525
_reflns_threshold_expression >2sigma(I)
_cod_data_source_file c4dt02721c2.cif
_cod_data_source_block Compound-8
_cod_depositor_comments
;
The following automatic conversions were performed:

'_symmetry_cell_setting' value 'Monoclinic' changed to 'monoclinic'
according to
/usr/data/users/saulius/crontab/automatic-downloads/rss-feeds/RSC/lib/dictionaries/cif_core.dic
dictionary named 'cif_core.dic' version 2.4.2 from 2011-04-26.

Automatic conversion script
Id: cif_fix_values 2827 2014-09-09 07:05:25Z andrius 

 Adding full bibliography for 7032893--7032900.cif.
;
_cod_original_sg_symbol_H-M P2(1)/n
_cod_database_code 7032898

loop_
_symmetry_equiv_pos_as_xyz
'x, y, z'
'-x+1/2, y+1/2, -z+1/2'
'-x, -y, -z'
'x-1/2, -y-1/2, z-1/2'

loop_
_atom_site_label
_atom_site_type_symbol
_atom_site_fract_x
_atom_site_fract_y
_atom_site_fract_z
_atom_site_U_iso_or_equiv
_atom_site_adp_type
_atom_site_occupancy
_atom_site_symmetry_multiplicity
_atom_site_calc_flag
_atom_site_refinement_flags
B1 B 0.9713(4) 0.3543(4) 0.8644(2) 0.0377(11) Uani 1 1 d .
C1 C 0.7800(3) 0.1140(2) 0.01470(14) 0.0171(7) Uani 1 1 d .
H1 H 0.6980 0.1175 0.0070 0.021 Uiso 1 1 calc R
C2 C 0.7454(3) -0.0283(2) -0.05849(16) 0.0187(8) Uani 1 1 d .
C3 C 0.6867(3) -0.1088(3) -0.02900(17) 0.0243(8) Uani 1 1 d .
C4 C 0.6127(3) -0.1714(3) -0.07438(19) 0.0313(9) Uani 1 1 d .
H4 H 0.5700 -0.2250 -0.0569 0.038 Uiso 1 1 calc R
C5 C 0.6016(3) -0.1554(3) -0.1445(2) 0.0367(10) Uani 1 1 d .
H5 H 0.5524 -0.1990 -0.1737 0.044 Uiso 1 1 calc R
C6 C 0.6612(3) -0.0770(3) -0.17167(18) 0.0330(9) Uani 1 1 d .
H6 H 0.6521 -0.0677 -0.2193 0.040 Uiso 1 1 calc R
C7 C 0.7356(3) -0.0105(3) -0.12976(16) 0.0248(8) Uani 1 1 d .
C8 C 0.6988(3) -0.1275(3) 0.04814(17) 0.0314(9) Uani 1 1 d .
H8 H 0.7634 -0.0831 0.0699 0.038 Uiso 1 1 calc R
C9 C 0.5855(4) -0.0937(3) 0.0763(2) 0.0570(13) Uani 1 1 d .
H9A H 0.5727 -0.0201 0.0683 0.086 Uiso 1 1 calc R
H9B H 0.5932 -0.1075 0.1250 0.086 Uiso 1 1 calc R
H9C H 0.5196 -0.1324 0.0532 0.086 Uiso 1 1 calc R
C10 C 0.7302(4) -0.2409(3) 0.0670(2) 0.0423(11) Uani 1 1 d .
H10A H 0.6675 -0.2861 0.0471 0.063 Uiso 1 1 calc R
H10B H 0.7408 -0.2485 0.1163 0.063 Uiso 1 1 calc R
H10C H 0.8021 -0.2595 0.0494 0.063 Uiso 1 1 calc R
C11 C 0.7984(3) 0.0785(3) -0.16095(16) 0.0320(9) Uani 1 1 d .
H11 H 0.8487 0.1142 -0.1235 0.038 Uiso 1 1 calc R
C12 C 0.7091(4) 0.1569(3) -0.1942(2) 0.0589(13) Uani 1 1 d .
H12A H 0.7495 0.2133 -0.2137 0.088 Uiso 1 1 calc R
H12B H 0.6641 0.1842 -0.1600 0.088 Uiso 1 1 calc R
H12C H 0.6569 0.1230 -0.2301 0.088 Uiso 1 1 calc R
C13 C 0.8761(4) 0.0403(4) -0.2125(2) 0.0565(13) Uani 1 1 d .
H13A H 0.9330 -0.0086 -0.1905 0.085 Uiso 1 1 calc R
H13B H 0.9164 0.0988 -0.2297 0.085 Uiso 1 1 calc R
H13C H 0.8283 0.0064 -0.2502 0.085 Uiso 1 1 calc R
C14 C 0.7567(3) 0.2570(3) 0.09035(16) 0.0209(8) Uani 1 1 d .
C15 C 0.7395(3) 0.2290(3) 0.15764(16) 0.0231(8) Uani 1 1 d .
C16 C 0.6638(3) 0.2913(3) 0.18996(18) 0.0314(9) Uani 1 1 d .
H16 H 0.6512 0.2762 0.2350 0.038 Uiso 1 1 calc R
C17 C 0.6074(3) 0.3748(3) 0.1561(2) 0.0396(10) Uani 1 1 d .
H17 H 0.5556 0.4149 0.1782 0.048 Uiso 1 1 calc R
C18 C 0.6258(3) 0.4002(3) 0.0903(2) 0.0369(10) Uani 1 1 d .
H18 H 0.5868 0.4577 0.0687 0.044 Uiso 1 1 calc R
C19 C 0.7016(3) 0.3420(3) 0.05514(18) 0.0273(8) Uani 1 1 d .
C20 C 0.7991(3) 0.1364(3) 0.19601(16) 0.0267(8) Uani 1 1 d .
H20 H 0.8344 0.0933 0.1626 0.032 Uiso 1 1 calc R
C21 C 0.8986(3) 0.1724(4) 0.25131(19) 0.0482(12) Uani 1 1 d .
H21A H 0.9586 0.2071 0.2296 0.072 Uiso 1 1 calc R
H21B H 0.9323 0.1127 0.2766 0.072 Uiso 1 1 calc R
H21C H 0.8674 0.2200 0.2824 0.072 Uiso 1 1 calc R
C22 C 0.7117(4) 0.0685(3) 0.2282(2) 0.0498(12) Uani 1 1 d .
H22A H 0.6871 0.1043 0.2671 0.075 Uiso 1 1 calc R
H22B H 0.7488 0.0033 0.2432 0.075 Uiso 1 1 calc R
H22C H 0.6442 0.0548 0.1946 0.075 Uiso 1 1 calc R
C23 C 0.7221(3) 0.3734(3) -0.01734(18) 0.0333(9) Uani 1 1 d .
H23 H 0.7857 0.3294 -0.0307 0.040 Uiso 1 1 calc R
C24 C 0.7615(5) 0.4872(3) -0.0194(2) 0.0608(14) Uani 1 1 d .
H24A H 0.6970 0.5324 -0.0121 0.091 Uiso 1 1 calc R
H24B H 0.7857 0.5021 -0.0637 0.091 Uiso 1 1 calc R
H24C H 0.8266 0.4990 0.0162 0.091 Uiso 1 1 calc R
C25 C 0.6121(4) 0.3548(4) -0.0692(2) 0.0550(13) Uani 1 1 d .
H25A H 0.5948 0.2811 -0.0717 0.082 Uiso 1 1 calc R
H25B H 0.6258 0.3795 -0.1139 0.082 Uiso 1 1 calc R
H25C H 0.5465 0.3919 -0.0547 0.082 Uiso 1 1 calc R
C26 C 0.9564(3) 0.2076(2) 0.06553(14) 0.0175(7) Uani 1 1 d .
C27 C 0.9983(3) 0.3100(2) 0.09632(16) 0.0223(8) Uani 1 1 d .
H27A H 0.9574 0.3240 0.1358 0.027 Uiso 1 1 calc R
H27B H 0.9769 0.3649 0.0626 0.027 Uiso 1 1 calc R
C28 C 1.1295(3) 0.3151(3) 0.11920(19) 0.0340(9) Uani 1 1 d .
H28A H 1.1522 0.2592 0.1511 0.051 Uiso 1 1 calc R
H28B H 1.1489 0.3812 0.1413 0.051 Uiso 1 1 calc R
H28C H 1.1708 0.3082 0.0797 0.051 Uiso 1 1 calc R
F1 F 1.0084(2) 0.28833(19) 0.81532(10) 0.0482(6) Uani 1 1 d .
F2 F 0.9708(2) 0.2991(2) 0.92579(10) 0.0533(7) Uani 1 1 d .
F3 F 0.8573(2) 0.3884(2) 0.84206(11) 0.0603(8) Uani 1 1 d .
F4 F 1.0448(3) 0.4377(2) 0.87499(14) 0.0724(8) Uani 1 1 d .
N1 N 0.8274(2) 0.0371(2) -0.01397(12) 0.0155(6) Uani 1 1 d .
N2 N 0.8352(2) 0.19098(19) 0.05500(12) 0.0165(6) Uani 1 1 d .
N3 N 1.0263(2) 0.13784(19) 0.04664(11) 0.0154(6) Uani 1 1 d .
H3 H 1.0998 0.1541 0.0561 0.018 Uiso 1 1 calc R
Pd1 Pd 1.0000 0.0000 0.0000 0.01309(10) Uani 1 2 d S

loop_
_atom_site_aniso_label
_atom_site_aniso_U_11
_atom_site_aniso_U_22
_atom_site_aniso_U_33
_atom_site_aniso_U_23
_atom_site_aniso_U_13
_atom_site_aniso_U_12
B1 0.042(3) 0.045(3) 0.027(2) 0.002(2) 0.008(2) 0.001(2)
C1 0.0179(18) 0.0182(18) 0.0157(15) 0.0024(14) 0.0035(14) 0.0003(14)
C2 0.0130(16) 0.022(2) 0.0211(16) -0.0058(13) 0.0014(13) 0.0042(13)
C3 0.0173(18) 0.025(2) 0.0313(19) -0.0032(16) 0.0066(15) 0.0001(16)
C4 0.022(2) 0.026(2) 0.048(2) -0.0115(18) 0.0095(17) -0.0058(17)
C5 0.023(2) 0.037(2) 0.047(2) -0.021(2) -0.0057(18) -0.0035(18)
C6 0.026(2) 0.043(2) 0.0272(19) -0.0116(18) -0.0051(16) 0.0019(19)
C7 0.0226(17) 0.028(2) 0.0223(15) -0.0043(17) -0.0030(13) 0.0024(18)
C8 0.040(2) 0.023(2) 0.034(2) -0.0030(17) 0.0174(18) -0.0069(18)
C9 0.078(4) 0.042(3) 0.061(3) 0.009(2) 0.048(3) 0.018(3)
C10 0.045(3) 0.041(3) 0.044(2) 0.004(2) 0.020(2) 0.004(2)
C11 0.043(2) 0.036(2) 0.0156(17) -0.0014(16) -0.0022(16) -0.0038(19)
C12 0.074(4) 0.048(3) 0.058(3) 0.016(2) 0.016(3) 0.016(3)
C13 0.060(3) 0.057(3) 0.059(3) 0.002(2) 0.029(2) 0.001(3)
C14 0.0180(18) 0.0186(18) 0.0269(18) -0.0071(15) 0.0059(15) 0.0046(15)
C15 0.0193(19) 0.025(2) 0.0261(17) -0.0122(15) 0.0073(15) -0.0030(16)
C16 0.028(2) 0.033(2) 0.035(2) -0.0137(18) 0.0133(17) -0.0056(18)
C17 0.032(2) 0.032(2) 0.060(3) -0.021(2) 0.024(2) 0.0019(19)
C18 0.032(2) 0.020(2) 0.060(3) -0.0039(19) 0.009(2) 0.0089(18)
C19 0.024(2) 0.0172(19) 0.042(2) -0.0035(16) 0.0081(17) 0.0020(16)
C20 0.028(2) 0.035(2) 0.0184(17) -0.0068(16) 0.0074(15) 0.0034(17)
C21 0.037(3) 0.068(3) 0.038(2) 0.000(2) -0.0030(19) -0.001(2)
C22 0.040(3) 0.051(3) 0.058(3) 0.018(2) 0.004(2) 0.001(2)
C23 0.038(2) 0.019(2) 0.042(2) 0.0036(17) 0.0048(19) 0.0085(17)
C24 0.100(4) 0.026(3) 0.058(3) 0.008(2) 0.016(3) -0.004(3)
C25 0.054(3) 0.056(3) 0.051(3) -0.002(2) -0.004(2) 0.020(3)
C26 0.0226(19) 0.0183(18) 0.0124(15) 0.0018(13) 0.0050(13) 0.0001(15)
C27 0.026(2) 0.0178(18) 0.0247(18) -0.0038(15) 0.0085(15) 0.0007(16)
C28 0.032(2) 0.026(2) 0.046(2) -0.0128(18) 0.0136(18) -0.0105(18)
F1 0.0581(16) 0.0553(16) 0.0349(12) -0.0060(11) 0.0194(11) -0.0051(13)
F2 0.0558(16) 0.0791(18) 0.0279(11) 0.0193(12) 0.0167(11) 0.0254(14)
F3 0.0478(16) 0.099(2) 0.0333(12) 0.0179(14) 0.0020(11) 0.0170(15)
F4 0.078(2) 0.0531(18) 0.087(2) -0.0161(16) 0.0175(16) -0.0204(16)
N1 0.0177(14) 0.0159(14) 0.0131(12) -0.0032(11) 0.0029(11) 0.0010(11)
N2 0.0195(15) 0.0132(14) 0.0173(13) -0.0039(11) 0.0046(11) 0.0026(12)
N3 0.0151(14) 0.0178(15) 0.0134(12) -0.0036(11) 0.0023(11) 0.0011(12)
Pd1 0.01384(17) 0.01395(17) 0.01186(15) -0.00266(18) 0.00314(11) 0.00088(19)

loop_
_atom_type_symbol
_atom_type_description
_atom_type_scat_dispersion_real
_atom_type_scat_dispersion_imag
_atom_type_scat_source
C C 0.0033 0.0016 'International Tables Vol C Tables 4.2.6.8 and 6.1.1.4'
H H 0.0000 0.0000 'International Tables Vol C Tables 4.2.6.8 and 6.1.1.4'
B B 0.0013 0.0007 'International Tables Vol C Tables 4.2.6.8 and 6.1.1.4'
N N 0.0061 0.0033 'International Tables Vol C Tables 4.2.6.8 and 6.1.1.4'
F F 0.0171 0.0103 'International Tables Vol C Tables 4.2.6.8 and 6.1.1.4'
Pd Pd -0.9988 1.0072 'International Tables Vol C Tables 4.2.6.8 and 6.1.1.4'

loop_
_geom_angle_atom_site_label_1
_geom_angle_atom_site_label_2
_geom_angle_atom_site_label_3
_geom_angle
_geom_angle_site_symmetry_1
_geom_angle_site_symmetry_3
F4 B1 F1 110.0(4) . .
F4 B1 F3 109.7(4) . .
F1 B1 F3 109.5(3) . .
F4 B1 F2 109.9(4) . .
F1 B1 F2 109.0(4) . .
F3 B1 F2 108.6(4) . .
N1 C1 N2 127.9(3) . .
N1 C1 H1 116.0 . .
N2 C1 H1 116.0 . .
C3 C2 C7 123.5(3) . .
C3 C2 N1 118.9(3) . .
C7 C2 N1 117.5(3) . .
C2 C3 C4 116.4(3) . .
C2 C3 C8 122.9(3) . .
C4 C3 C8 120.7(3) . .
C5 C4 C3 121.2(4) . .
C5 C4 H4 119.4 . .
C3 C4 H4 119.4 . .
C6 C5 C4 121.0(3) . .
C6 C5 H5 119.5 . .
C4 C5 H5 119.5 . .
C5 C6 C7 121.3(3) . .
C5 C6 H6 119.4 . .
C7 C6 H6 119.4 . .
C6 C7 C2 116.7(3) . .
C6 C7 C11 120.4(3) . .
C2 C7 C11 122.9(3) . .
C3 C8 C10 112.2(3) . .
C3 C8 C9 110.0(3) . .
C10 C8 C9 111.3(3) . .
C3 C8 H8 107.7 . .
C10 C8 H8 107.7 . .
C9 C8 H8 107.7 . .
C8 C9 H9A 109.5 . .
C8 C9 H9B 109.5 . .
H9A C9 H9B 109.5 . .
C8 C9 H9C 109.5 . .
H9A C9 H9C 109.5 . .
H9B C9 H9C 109.5 . .
C8 C10 H10A 109.5 . .
C8 C10 H10B 109.5 . .
H10A C10 H10B 109.5 . .
C8 C10 H10C 109.5 . .
H10A C10 H10C 109.5 . .
H10B C10 H10C 109.5 . .
C13 C11 C12 110.4(3) . .
C13 C11 C7 112.2(3) . .
C12 C11 C7 109.9(3) . .
C13 C11 H11 108.0 . .
C12 C11 H11 108.0 . .
C7 C11 H11 108.0 . .
C11 C12 H12A 109.5 . .
C11 C12 H12B 109.5 . .
H12A C12 H12B 109.5 . .
C11 C12 H12C 109.5 . .
H12A C12 H12C 109.5 . .
H12B C12 H12C 109.5 . .
C11 C13 H13A 109.5 . .
C11 C13 H13B 109.5 . .
H13A C13 H13B 109.5 . .
C11 C13 H13C 109.5 . .
H13A C13 H13C 109.5 . .
H13B C13 H13C 109.5 . .
C19 C14 C15 123.6(3) . .
C19 C14 N2 118.7(3) . .
C15 C14 N2 117.8(3) . .
C16 C15 C14 117.1(3) . .
C16 C15 C20 119.3(3) . .
C14 C15 C20 123.6(3) . .
C17 C16 C15 120.5(3) . .
C17 C16 H16 119.8 . .
C15 C16 H16 119.8 . .
C18 C17 C16 121.2(3) . .
C18 C17 H17 119.4 . .
C16 C17 H17 119.4 . .
C17 C18 C19 121.4(4) . .
C17 C18 H18 119.3 . .
C19 C18 H18 119.3 . .
C14 C19 C18 116.3(3) . .
C14 C19 C23 123.5(3) . .
C18 C19 C23 120.2(3) . .
C15 C20 C22 111.9(3) . .
C15 C20 C21 111.0(3) . .
C22 C20 C21 110.3(3) . .
C15 C20 H20 107.8 . .
C22 C20 H20 107.8 . .
C21 C20 H20 107.8 . .
C20 C21 H21A 109.5 . .
C20 C21 H21B 109.5 . .
H21A C21 H21B 109.5 . .
C20 C21 H21C 109.5 . .
H21A C21 H21C 109.5 . .
H21B C21 H21C 109.5 . .
C20 C22 H22A 109.5 . .
C20 C22 H22B 109.5 . .
H22A C22 H22B 109.5 . .
C20 C22 H22C 109.5 . .
H22A C22 H22C 109.5 . .
H22B C22 H22C 109.5 . .
C19 C23 C24 111.1(3) . .
C19 C23 C25 111.3(3) . .
C24 C23 C25 110.6(3) . .
C19 C23 H23 107.9 . .
C24 C23 H23 107.9 . .
C25 C23 H23 107.9 . .
C23 C24 H24A 109.5 . .
C23 C24 H24B 109.5 . .
H24A C24 H24B 109.5 . .
C23 C24 H24C 109.5 . .
H24A C24 H24C 109.5 . .
H24B C24 H24C 109.5 . .
C23 C25 H25A 109.5 . .
C23 C25 H25B 109.5 . .
H25A C25 H25B 109.5 . .
C23 C25 H25C 109.5 . .
H25A C25 H25C 109.5 . .
H25B C25 H25C 109.5 . .
N3 C26 N2 119.9(3) . .
N3 C26 C27 123.1(3) . .
N2 C26 C27 117.0(3) . .
C26 C27 C28 114.3(3) . .
C26 C27 H27A 108.7 . .
C28 C27 H27A 108.7 . .
C26 C27 H27B 108.7 . .
C28 C27 H27B 108.7 . .
H27A C27 H27B 107.6 . .
C27 C28 H28A 109.5 . .
C27 C28 H28B 109.5 . .
H28A C28 H28B 109.5 . .
C27 C28 H28C 109.5 . .
H28A C28 H28C 109.5 . .
H28B C28 H28C 109.5 . .
C1 N1 C2 115.1(3) . .
C1 N1 Pd1 125.6(2) . .
C2 N1 Pd1 119.27(19) . .
C1 N2 C26 124.9(3) . .
C1 N2 C14 114.9(3) . .
C26 N2 C14 120.1(3) . .
C26 N3 Pd1 133.2(2) . .
C26 N3 H3 113.4 . .
Pd1 N3 H3 113.4 . .
N3 Pd1 N3 180.0 3_755 .
N3 Pd1 N1 86.57(10) 3_755 3_755
N3 Pd1 N1 93.43(10) . 3_755
N3 Pd1 N1 93.44(10) 3_755 .
N3 Pd1 N1 86.56(10) . .
N1 Pd1 N1 180.0 3_755 .

loop_
_geom_bond_atom_site_label_1
_geom_bond_atom_site_label_2
_geom_bond_distance
_geom_bond_site_symmetry_2
B1 F4 1.354(5) .
B1 F1 1.383(5) .
B1 F3 1.386(5) .
B1 F2 1.391(5) .
C1 N1 1.284(4) .
C1 N2 1.360(4) .
C1 H1 0.9300 .
C2 C3 1.392(4) .
C2 C7 1.400(4) .
C2 N1 1.454(4) .
C3 C4 1.392(5) .
C3 C8 1.513(4) .
C4 C5 1.373(5) .
C4 H4 0.9300 .
C5 C6 1.358(5) .
C5 H5 0.9300 .
C6 C7 1.388(5) .
C6 H6 0.9300 .
C7 C11 1.513(5) .
C8 C10 1.524(5) .
C8 C9 1.533(5) .
C8 H8 0.9800 .
C9 H9A 0.9600 .
C9 H9B 0.9600 .
C9 H9C 0.9600 .
C10 H10A 0.9600 .
C10 H10B 0.9600 .
C10 H10C 0.9600 .
C11 C13 1.509(5) .
C11 C12 1.512(5) .
C11 H11 0.9800 .
C12 H12A 0.9600 .
C12 H12B 0.9600 .
C12 H12C 0.9600 .
C13 H13A 0.9600 .
C13 H13B 0.9600 .
C13 H13C 0.9600 .
C14 C19 1.389(5) .
C14 C15 1.400(4) .
C14 N2 1.468(4) .
C15 C16 1.385(5) .
C15 C20 1.512(5) .
C16 C17 1.369(5) .
C16 H16 0.9300 .
C17 C18 1.367(5) .
C17 H17 0.9300 .
C18 C19 1.390(5) .
C18 H18 0.9300 .
C19 C23 1.519(5) .
C20 C22 1.518(5) .
C20 C21 1.531(5) .
C20 H20 0.9800 .
C21 H21A 0.9600 .
C21 H21B 0.9600 .
C21 H21C 0.9600 .
C22 H22A 0.9600 .
C22 H22B 0.9600 .
C22 H22C 0.9600 .
C23 C24 1.522(5) .
C23 C25 1.524(5) .
C23 H23 0.9800 .
C24 H24A 0.9600 .
C24 H24B 0.9600 .
C24 H24C 0.9600 .
C25 H25A 0.9600 .
C25 H25B 0.9600 .
C25 H25C 0.9600 .
C26 N3 1.282(4) .
C26 N2 1.388(4) .
C26 C27 1.490(4) .
C27 C28 1.507(5) .
C27 H27A 0.9700 .
C27 H27B 0.9700 .
C28 H28A 0.9600 .
C28 H28B 0.9600 .
C28 H28C 0.9600 .
N1 Pd1 2.009(3) .
N3 Pd1 1.985(2) .
N3 H3 0.8600 .
Pd1 N3 1.985(2) 3_755
Pd1 N1 2.009(3) 3_755

loop_
_geom_torsion_atom_site_label_1
_geom_torsion_atom_site_label_2
_geom_torsion_atom_site_label_3
_geom_torsion_atom_site_label_4
_geom_torsion
_geom_torsion_site_symmetry_4
C7 C2 C3 C4 -1.8(5) .
N1 C2 C3 C4 -177.6(3) .
C7 C2 C3 C8 179.6(3) .
N1 C2 C3 C8 3.8(5) .
C2 C3 C4 C5 1.7(5) .
C8 C3 C4 C5 -179.6(3) .
C3 C4 C5 C6 -0.9(6) .
C4 C5 C6 C7 0.2(6) .
C5 C6 C7 C2 -0.2(5) .
C5 C6 C7 C11 -178.1(4) .
C3 C2 C7 C6 1.1(5) .
N1 C2 C7 C6 176.9(3) .
C3 C2 C7 C11 178.9(3) .
N1 C2 C7 C11 -5.2(5) .
C2 C3 C8 C10 -128.6(4) .
C4 C3 C8 C10 52.9(5) .
C2 C3 C8 C9 107.0(4) .
C4 C3 C8 C9 -71.5(4) .
C6 C7 C11 C13 -58.7(5) .
C2 C7 C11 C13 123.6(4) .
C6 C7 C11 C12 64.6(4) .
C2 C7 C11 C12 -113.1(4) .
C19 C14 C15 C16 -0.5(5) .
N2 C14 C15 C16 -179.1(3) .
C19 C14 C15 C20 179.9(3) .
N2 C14 C15 C20 1.3(5) .
C14 C15 C16 C17 1.3(5) .
C20 C15 C16 C17 -179.1(3) .
C15 C16 C17 C18 -1.3(6) .
C16 C17 C18 C19 0.5(6) .
C15 C14 C19 C18 -0.2(5) .
N2 C14 C19 C18 178.4(3) .
C15 C14 C19 C23 178.8(3) .
N2 C14 C19 C23 -2.6(5) .
C17 C18 C19 C14 0.2(5) .
C17 C18 C19 C23 -178.8(4) .
C16 C15 C20 C22 49.3(4) .
C14 C15 C20 C22 -131.1(4) .
C16 C15 C20 C21 -74.4(4) .
C14 C15 C20 C21 105.2(4) .
C14 C19 C23 C24 -124.8(4) .
C18 C19 C23 C24 54.2(5) .
C14 C19 C23 C25 111.5(4) .
C18 C19 C23 C25 -69.5(4) .
N3 C26 C27 C28 -13.9(4) .
N2 C26 C27 C28 168.6(3) .
N2 C1 N1 C2 -175.6(3) .
N2 C1 N1 Pd1 6.1(4) .
C3 C2 N1 C1 -84.6(4) .
C7 C2 N1 C1 99.4(3) .
C3 C2 N1 Pd1 93.8(3) .
C7 C2 N1 Pd1 -82.2(3) .
N1 C1 N2 C26 8.6(5) .
N1 C1 N2 C14 -169.5(3) .
N3 C26 N2 C1 -12.4(4) .
C27 C26 N2 C1 165.1(3) .
N3 C26 N2 C14 165.6(3) .
C27 C26 N2 C14 -16.9(4) .
C19 C14 N2 C1 -85.0(4) .
C15 C14 N2 C1 93.7(3) .
C19 C14 N2 C26 96.8(3) .
C15 C14 N2 C26 -84.5(4) .
N2 C26 N3 Pd1 1.5(4) .
C27 C26 N3 Pd1 -175.9(2) .
C26 N3 Pd1 N3 -88(36) 3_755
C26 N3 Pd1 N1 -171.8(3) 3_755
C26 N3 Pd1 N1 8.2(3) .
C1 N1 Pd1 N3 168.6(2) 3_755
C2 N1 Pd1 N3 -9.7(2) 3_755
C1 N1 Pd1 N3 -11.4(2) .
C2 N1 Pd1 N3 170.3(2) .
C1 N1 Pd1 N1 18.9(4) 3_755
C2 N1 Pd1 N1 -159.4(4) 3_755
